data_7037906
loop_
_publ_author_name
'Chen, Sheng-Chun'
'Dai, An-Qi'
'Huang, Kun-Lin'
'Zhang, Zhi-Hui'
'Cui, Ai-Jun'
'He, Ming-Yang'
'Chen, Qun'

_publ_section_title
;
 Assembly of 1D, 2D and 3D lanthanum(iii) coordination polymers with
 perchlorinated benzenedicarboxylates: positional isomeric effect,
 structural transformation and ring-opening polymerisation of glycolide.
;
_journal_issue 8
_journal_name_full 'Dalton transactions (Cambridge, England : 2003)'
_journal_page_first 3577
_journal_page_last 3589
_journal_paper_doi 10.1039/c5dt04687d
_journal_volume 45
_journal_year 2016
_chemical_formula_moiety 'C20 H20 Cl6 La N2 O9, C4 H9 N O'
_chemical_formula_sum 'C24 H29 Cl6 La N3 O10'
_chemical_formula_weight 871.11
_space_group_crystal_system triclinic
_space_group_IT_number 2
_space_group_name_Hall '-P 1'
_space_group_name_H-M_alt 'P -1'
_symmetry_space_group_name_Hall '-P 1'
_symmetry_space_group_name_H-M 'P -1'
_atom_sites_solution_hydrogens mixed
_audit_creation_method SHELXL-2014/7
_audit_update_record
;
2015-12-27 deposited with the CCDC.
2016-01-07 downloaded from the CCDC.
;
_cell_angle_alpha 97.0740(10)
_cell_angle_beta 109.8430(10)
_cell_angle_gamma 95.596(2)
_cell_formula_units_Z 2
_cell_length_a 10.1071(8)
_cell_length_b 13.0894(10)
_cell_length_c 13.6696(11)
_cell_measurement_reflns_used 7160
_cell_measurement_temperature 123(2)
_cell_measurement_theta_max 29.96
_cell_measurement_theta_min 2.19
_cell_volume 1669.2(2)
_computing_cell_refinement 'Bruker APEX II'
_computing_data_collection 'Bruker APEX II'
_computing_data_reduction 'Bruker SAINT'
_computing_molecular_graphics 'Bruker SHELXTL'
_computing_publication_material 'Bruker SHELXTL'
_computing_structure_refinement 'SHELXL-2014/6 (Sheldrick, 2014)'
_computing_structure_solution 'Bruker SHELXTL'
_diffrn_ambient_temperature 123(2)
_diffrn_measured_fraction_theta_full 0.985
_diffrn_measured_fraction_theta_max 0.982
_diffrn_measurement_device_type 'CCD area detector'
_diffrn_measurement_method 'phi and omega scans'
_diffrn_radiation_type MoK\a
_diffrn_radiation_wavelength 0.71073
_diffrn_reflns_av_R_equivalents 0.0176
_diffrn_reflns_av_unetI/netI 0.0337
_diffrn_reflns_laue_measured_fraction_full 0.985
_diffrn_reflns_laue_measured_fraction_max 0.982
_diffrn_reflns_limit_h_max 6
_diffrn_reflns_limit_h_min -12
_diffrn_reflns_limit_k_max 16
_diffrn_reflns_limit_k_min -16
_diffrn_reflns_limit_l_max 16
_diffrn_reflns_limit_l_min -14
_diffrn_reflns_number 10048
_diffrn_reflns_point_group_measured_fraction_full 0.985
_diffrn_reflns_point_group_measured_fraction_max 0.982
_diffrn_reflns_theta_full 25.242
_diffrn_reflns_theta_max 26.000
_diffrn_reflns_theta_min 1.606
_exptl_absorpt_coefficient_mu 1.815
_exptl_absorpt_correction_T_max 0.650
_exptl_absorpt_correction_T_min 0.632
_exptl_absorpt_correction_type multi-scan
_exptl_absorpt_process_details 'SADABS; Bruker, 2008'
_exptl_crystal_colour colorless
_exptl_crystal_density_diffrn 1.733
_exptl_crystal_description block
_exptl_crystal_F_000 866
_exptl_crystal_size_max 0.280
_exptl_crystal_size_mid 0.260
_exptl_crystal_size_min 0.260
_refine_diff_density_max 1.311
_refine_diff_density_min -0.929
_refine_diff_density_rms 0.171
_refine_ls_extinction_method none
_refine_ls_goodness_of_fit_ref 1.022
_refine_ls_hydrogen_treatment constr
_refine_ls_matrix_type full
_refine_ls_number_parameters 406
_refine_ls_number_reflns 6439
_refine_ls_number_restraints 6
_refine_ls_restrained_S_all 1.023
_refine_ls_R_factor_all 0.0327
_refine_ls_R_factor_gt 0.0303
_refine_ls_shift/su_max 0.002
_refine_ls_shift/su_mean 0.000
_refine_ls_structure_factor_coef Fsqd
_refine_ls_weighting_details 'w=1/[\s^2^(Fo^2^)+(0.09P)^2^+1.88P] where P=(Fo^2^+2Fc^2^)/3'
_refine_ls_weighting_scheme calc
_refine_ls_wR_factor_gt 0.1172
_refine_ls_wR_factor_ref 0.1194
_reflns_Friedel_coverage 0.000
_reflns_number_gt 6024
_reflns_number_total 6439
_reflns_threshold_expression 'I > 2\s(I)'
_cod_data_source_file c5dt04687d2.cif
_cod_data_source_block 6
_cod_depositor_comments
;
The following automatic conversions were performed:

'_exptl_absorpt_correction_type' value 'multi-scan ' changed to
'multi-scan' according to
/usr/data/users/saulius/crontab/automatic-downloads/rss-feeds/RSC/lib/dictionaries/cif_core.dic
dictionary named 'cif_core.dic' version 2.4.2 from 2011-04-26.

Automatic conversion script
Id: cif_fix_values 4268 2015-11-12 08:31:59Z antanas 

 Adding full bibliography for 7037901--7037908.cif.
;
_cod_database_code 7037906
_shelx_shelxl_version_number 2014/7
_shelx_space_group_comment
;
The symmetry employed for this shelxl refinement is uniquely defined
by the following loop, which should always be used as a source of
symmetry information in preference to the above space-group names.
They are only intended as comments.
;
_shelx_estimated_absorpt_t_min 0.630
_shelx_estimated_absorpt_t_max 0.650

loop_
_space_group_symop_operation_xyz
'x, y, z'
'-x, -y, -z'

loop_
_atom_site_label
_atom_site_type_symbol
_atom_site_fract_x
_atom_site_fract_y
_atom_site_fract_z
_atom_site_U_iso_or_equiv
_atom_site_adp_type
_atom_site_occupancy
_atom_site_site_symmetry_order
_atom_site_calc_flag
_atom_site_refinement_flags_posn
_atom_site_refinement_flags_adp
C1 C 0.9996(5) 0.2787(2) -0.0629(3) 0.0284(9) Uani 1 1 d D .
C2 C 1.0010(5) 0.3931(2) -0.0276(3) 0.0247(8) Uani 1 1 d D .
C3 C 1.1265(5) 0.4598(3) 0.0200(3) 0.0283(8) Uani 1 1 d . .
C4 C 0.8713(5) 0.4336(3) -0.0483(3) 0.0304(9) Uani 1 1 d . .
C5 C 1.2216(5) 0.0575(3) 0.3862(3) 0.0307(9) Uani 1 1 d . .
C6 C 1.3662(4) 0.0286(3) 0.4463(3) 0.0246(8) Uani 1 1 d . .
C7 C 1.4749(4) 0.1004(3) 0.5235(3) 0.0248(8) Uani 1 1 d . .
C8 C 1.6065(4) 0.0728(3) 0.5758(3) 0.0246(8) Uani 1 1 d . .
C9 C 0.7336(4) -0.0684(3) -0.0576(3) 0.0213(7) Uani 1 1 d . .
C10 C 0.6130(4) -0.0334(3) -0.0271(3) 0.0198(7) Uani 1 1 d . .
C11 C 0.5685(4) -0.0786(3) 0.0457(3) 0.0222(8) Uani 1 1 d . .
C12 C 0.5410(4) 0.0437(3) -0.0745(3) 0.0219(7) Uani 1 1 d . .
C13 C 1.1947(7) 0.3808(4) 0.2805(4) 0.0519(12) Uani 1 1 d . U
C14 C 1.3538(8) 0.3701(7) 0.3261(7) 0.082(2) Uani 1 1 d . U
H14A H 1.4066 0.4126 0.2933 0.124 Uiso 1 1 calc R U
H14B H 1.3654 0.2970 0.3114 0.124 Uiso 1 1 calc R U
H14C H 1.3904 0.3940 0.4025 0.124 Uiso 1 1 calc R U
C15 C 1.2656(12) 0.5608(5) 0.3650(7) 0.097(3) Uani 1 1 d . .
H15A H 1.2622 0.5685 0.4364 0.146 Uiso 1 1 calc R U
H15B H 1.2387 0.6229 0.3343 0.146 Uiso 1 1 calc R U
H15C H 1.3622 0.5524 0.3683 0.146 Uiso 1 1 calc R U
C16 C 1.0072(10) 0.4764(7) 0.2545(7) 0.087(2) Uani 1 1 d . U
H16A H 0.9615 0.4207 0.1936 0.131 Uiso 1 1 calc R U
H16B H 0.9929 0.5441 0.2321 0.131 Uiso 1 1 calc R U
H16C H 0.9650 0.4679 0.3084 0.131 Uiso 1 1 calc R U
C17 C 0.7423(5) 0.1901(4) 0.2183(4) 0.0379(10) Uani 1 1 d . .
C18 C 0.6669(8) 0.2744(5) 0.1693(5) 0.0595(16) Uani 1 1 d . .
H18A H 0.6865 0.2826 0.1050 0.089 Uiso 1 1 calc R U
H18B H 0.7007 0.3400 0.2193 0.089 Uiso 1 1 calc R U
H18C H 0.5642 0.2556 0.1516 0.089 Uiso 1 1 calc R U
C19 C 0.6157(9) 0.2004(7) 0.3428(6) 0.077(2) Uani 1 1 d . .
H19A H 0.5999 0.2683 0.3214 0.115 Uiso 1 1 calc R U
H19B H 0.6583 0.2093 0.4199 0.115 Uiso 1 1 calc R U
H19C H 0.5245 0.1540 0.3185 0.115 Uiso 1 1 calc R U
C20 C 0.7773(7) 0.0696(5) 0.3412(5) 0.0600(16) Uani 1 1 d . .
H20A H 0.7296 0.0037 0.2945 0.090 Uiso 1 1 calc R U
H20B H 0.7685 0.0684 0.4103 0.090 Uiso 1 1 calc R U
H20C H 0.8782 0.0792 0.3496 0.090 Uiso 1 1 calc R U
C21 C 0.3272(9) 0.3983(6) 0.7571(6) 0.084(2) Uani 1 1 d . .
H21A H 0.3744 0.3363 0.7573 0.125 Uiso 1 1 calc R U
H21B H 0.2626 0.3917 0.7964 0.125 Uiso 1 1 calc R U
H21C H 0.3989 0.4602 0.7905 0.125 Uiso 1 1 calc R U
C22 C 0.2462(8) 0.4082(6) 0.6483(6) 0.0672(18) Uani 1 1 d . .
C23 C 0.1130(9) 0.2305(6) 0.6286(6) 0.0718(19) Uani 1 1 d . .
H23A H 0.1966 0.2207 0.6873 0.108 Uiso 1 1 calc R U
H23B H 0.0898 0.1719 0.5707 0.108 Uiso 1 1 calc R U
H23C H 0.0321 0.2340 0.6524 0.108 Uiso 1 1 calc R U
C24 C 0.0620(10) 0.3342(8) 0.4827(6) 0.088(3) Uani 1 1 d . .
H24A H 0.0796 0.4055 0.4700 0.132 Uiso 1 1 calc R U
H24B H -0.0396 0.3150 0.4691 0.132 Uiso 1 1 calc R U
H24C H 0.0910 0.2863 0.4355 0.132 Uiso 1 1 calc R U
Cl1 Cl 1.28370(14) 0.40952(10) 0.04438(12) 0.0487(3) Uani 1 1 d . .
Cl2 Cl 0.71349(14) 0.35118(10) -0.10757(12) 0.0512(3) Uani 1 1 d . .
Cl3 Cl 1.43827(13) 0.22433(9) 0.55303(10) 0.0425(3) Uani 1 1 d . .
Cl4 Cl 1.73850(11) 0.16382(8) 0.66688(8) 0.0331(2) Uani 1 1 d . .
Cl5 Cl 0.64767(12) -0.17975(9) 0.09792(9) 0.0369(3) Uani 1 1 d . .
Cl6 Cl 0.59136(12) 0.09426(9) -0.16881(9) 0.0363(3) Uani 1 1 d . .
La1 La 1.03628(2) 0.11963(2) 0.13967(2) 0.01769(10) Uani 1 1 d . .
N1 N 1.1683(7) 0.4709(4) 0.3008(4) 0.0677(13) Uani 1 1 d . U
N2 N 0.7119(5) 0.1549(4) 0.2958(3) 0.0467(11) Uani 1 1 d . .
N3 N 0.1437(6) 0.3280(4) 0.5918(4) 0.0577(13) Uani 1 1 d . .
O1 O 0.9840(4) 0.2168(2) -0.0026(3) 0.0379(8) Uani 1 1 d . .
O2 O 1.0153(4) 0.2543(2) -0.1485(3) 0.0427(8) Uani 1 1 d . .
O3 O 1.2182(4) 0.1078(3) 0.3129(3) 0.0405(8) Uani 1 1 d . .
O4 O 1.1218(4) 0.0260(4) 0.4121(3) 0.0497(9) Uani 1 1 d . .
O5 O 0.8531(3) -0.0090(2) -0.0194(2) 0.0224(5) Uani 1 1 d . .
O6 O 0.7122(3) -0.1508(2) -0.1205(3) 0.0368(7) Uani 1 1 d . .
O7 O 1.1024(4) 0.3018(3) 0.2276(3) 0.0444(8) Uani 1 1 d . .
O8 O 0.8288(4) 0.1502(3) 0.1835(3) 0.0427(8) Uani 1 1 d . .
O9 O 0.9741(3) -0.0487(2) 0.1964(2) 0.0307(6) Uani 1 1 d . .
H9A H 0.9774 -0.0247 0.2557 0.037 Uiso 1 1 d R U
H9B H 0.9921 -0.1074 0.1831 0.037 Uiso 1 1 d R U
O10 O 0.2676(8) 0.4853(5) 0.6104(5) 0.104(2) Uani 1 1 d . .

loop_
_atom_site_aniso_label
_atom_site_aniso_U_11
_atom_site_aniso_U_22
_atom_site_aniso_U_33
_atom_site_aniso_U_23
_atom_site_aniso_U_13
_atom_site_aniso_U_12
C1 0.037(2) 0.0204(19) 0.027(2) 0.0063(16) 0.0080(18) 0.0080(17)
C2 0.034(2) 0.0165(17) 0.0202(18) 0.0021(14) 0.0059(16) 0.0050(16)
C3 0.034(2) 0.023(2) 0.029(2) 0.0073(16) 0.0107(18) 0.0122(17)
C4 0.036(2) 0.024(2) 0.029(2) 0.0038(16) 0.0074(18) 0.0044(17)
C5 0.029(2) 0.031(2) 0.026(2) 0.0026(17) 0.0019(17) 0.0071(17)
C6 0.0227(19) 0.030(2) 0.0183(17) 0.0046(15) 0.0032(15) 0.0037(16)
C7 0.028(2) 0.0247(19) 0.0214(18) 0.0048(15) 0.0070(16) 0.0064(16)
C8 0.027(2) 0.0244(19) 0.0193(17) 0.0024(15) 0.0053(15) -0.0006(16)
C9 0.0174(17) 0.0238(19) 0.0209(17) 0.0007(15) 0.0055(15) 0.0031(15)
C10 0.0139(17) 0.0188(17) 0.0254(18) -0.0012(14) 0.0078(15) -0.0011(14)
C11 0.0190(18) 0.0234(19) 0.0270(19) 0.0099(15) 0.0091(15) 0.0057(15)
C12 0.0206(18) 0.0252(19) 0.0251(18) 0.0069(15) 0.0134(15) 0.0042(15)
C13 0.070(3) 0.040(2) 0.040(3) 0.001(2) 0.017(3) -0.003(2)
C14 0.063(3) 0.090(6) 0.080(5) 0.020(4) 0.010(4) -0.004(3)
C15 0.158(9) 0.033(3) 0.083(5) -0.012(3) 0.040(6) -0.026(4)
C16 0.117(5) 0.102(6) 0.082(5) 0.047(5) 0.062(5) 0.059(5)
C17 0.029(2) 0.045(3) 0.039(2) -0.003(2) 0.015(2) 0.006(2)
C18 0.070(4) 0.055(4) 0.063(4) 0.012(3) 0.029(3) 0.027(3)
C19 0.069(5) 0.120(7) 0.063(4) 0.016(4) 0.045(4) 0.033(5)
C20 0.048(3) 0.065(4) 0.070(4) 0.022(3) 0.022(3) 0.001(3)
C21 0.082(5) 0.067(5) 0.075(5) 0.013(4) -0.005(4) 0.010(4)
C22 0.077(5) 0.064(4) 0.080(5) 0.026(4) 0.043(4) 0.027(4)
C23 0.082(5) 0.071(5) 0.065(4) 0.023(3) 0.030(4) -0.005(4)
C24 0.098(6) 0.108(7) 0.048(4) 0.021(4) 0.012(4) 0.006(5)
Cl1 0.0371(6) 0.0365(6) 0.0655(8) 0.0002(6) 0.0096(6) 0.0162(5)
Cl2 0.0361(6) 0.0314(6) 0.0704(9) -0.0051(6) 0.0058(6) -0.0027(5)
Cl3 0.0425(6) 0.0281(5) 0.0471(6) -0.0031(5) 0.0047(5) 0.0127(5)
Cl4 0.0301(5) 0.0303(5) 0.0297(5) -0.0008(4) 0.0029(4) -0.0025(4)
Cl5 0.0348(6) 0.0370(6) 0.0484(6) 0.0218(5) 0.0177(5) 0.0202(5)
Cl6 0.0408(6) 0.0414(6) 0.0420(6) 0.0204(5) 0.0281(5) 0.0114(5)
La1 0.01730(14) 0.01765(14) 0.01971(14) 0.00177(9) 0.00829(10) 0.00549(9)
N1 0.103(4) 0.039(2) 0.056(3) -0.002(2) 0.028(3) -0.005(2)
N2 0.034(2) 0.073(3) 0.039(2) 0.009(2) 0.0191(19) 0.016(2)
N3 0.067(3) 0.064(3) 0.054(3) 0.022(2) 0.029(3) 0.020(3)
O1 0.054(2) 0.0225(15) 0.0367(17) 0.0128(13) 0.0124(15) 0.0080(14)
O2 0.069(2) 0.0267(16) 0.0337(17) 0.0017(13) 0.0206(17) 0.0103(16)
O3 0.0362(18) 0.0395(18) 0.0317(16) 0.0139(14) -0.0068(14) -0.0015(14)
O4 0.0316(18) 0.081(3) 0.043(2) 0.0149(19) 0.0166(16) 0.0162(18)
O5 0.0148(12) 0.0242(13) 0.0259(13) -0.0033(11) 0.0076(11) 0.0005(10)
O6 0.0355(17) 0.0297(16) 0.0512(19) -0.0071(14) 0.0285(16) 0.0024(13)
O7 0.052(2) 0.0264(17) 0.0450(19) -0.0105(14) 0.0120(17) 0.0008(15)
O8 0.0333(18) 0.053(2) 0.052(2) 0.0040(17) 0.0283(16) 0.0128(15)
O9 0.0362(17) 0.0205(14) 0.0291(15) 0.0015(11) 0.0045(13) 0.0042(12)
O10 0.129(5) 0.076(4) 0.096(4) 0.029(3) 0.032(4) -0.019(4)

loop_
_atom_type_symbol
_atom_type_description
_atom_type_scat_dispersion_real
_atom_type_scat_dispersion_imag
_atom_type_scat_source
C C 0.0033 0.0016 'International Tables Vol C Tables 4.2.6.8 and 6.1.1.4'
H H 0.0000 0.0000 'International Tables Vol C Tables 4.2.6.8 and 6.1.1.4'
Cl Cl 0.1484 0.1585 'International Tables Vol C Tables 4.2.6.8 and 6.1.1.4'
La La -0.2871 2.4523 'International Tables Vol C Tables 4.2.6.8 and 6.1.1.4'
N N 0.0061 0.0033 'International Tables Vol C Tables 4.2.6.8 and 6.1.1.4'
O O 0.0106 0.0060 'International Tables Vol C Tables 4.2.6.8 and 6.1.1.4'

loop_
_geom_angle_atom_site_label_1
_geom_angle_atom_site_label_2
_geom_angle_atom_site_label_3
_geom_angle
_geom_angle_site_symmetry_1
_geom_angle_site_symmetry_3
O2 C1 O1 125.8(3) . .
O2 C1 C2 116.9(3) . .
O1 C1 C2 117.3(3) . .
C3 C2 C4 119.0(3) . .
C3 C2 C1 121.0(4) . .
C4 C2 C1 119.9(4) . .
C2 C3 C4 121.4(4) . 2_765
C2 C3 Cl1 118.5(3) . .
C4 C3 Cl1 120.0(4) 2_765 .
C3 C4 C2 119.6(4) 2_765 .
C3 C4 Cl2 120.9(4) 2_765 .
C2 C4 Cl2 119.5(3) . .
O4 C5 O3 127.8(4) . .
O4 C5 C6 116.7(4) . .
O3 C5 C6 115.4(4) . .
C8 C6 C7 118.0(4) 2_856 .
C8 C6 C5 119.5(4) 2_856 .
C7 C6 C5 122.4(4) . .
C8 C7 C6 121.4(4) . .
C8 C7 Cl3 120.9(3) . .
C6 C7 Cl3 117.7(3) . .
C7 C8 C6 120.6(4) . 2_856
C7 C8 Cl4 120.0(3) . .
C6 C8 Cl4 119.4(3) 2_856 .
O6 C9 O5 122.9(4) . .
O6 C9 C10 119.6(3) . .
O5 C9 C10 117.4(3) . .
O6 C9 La1 61.3(2) . 2_755
O5 C9 La1 61.88(19) . 2_755
C10 C9 La1 172.5(3) . 2_755
C11 C10 C12 118.8(3) . .
C11 C10 C9 121.3(3) . .
C12 C10 C9 119.9(3) . .
C12 C11 C10 120.4(4) 2_655 .
C12 C11 Cl5 120.2(3) 2_655 .
C10 C11 Cl5 119.4(3) . .
C11 C12 C10 120.8(3) 2_655 .
C11 C12 Cl6 120.9(3) 2_655 .
C10 C12 Cl6 118.3(3) . .
N1 C13 O7 125.5(7) . .
N1 C13 C14 114.1(6) . .
O7 C13 C14 120.4(6) . .
C13 C14 H14A 109.5 . .
C13 C14 H14B 109.5 . .
H14A C14 H14B 109.5 . .
C13 C14 H14C 109.5 . .
H14A C14 H14C 109.5 . .
H14B C14 H14C 109.5 . .
N1 C15 H15A 109.5 . .
N1 C15 H15B 109.5 . .
H15A C15 H15B 109.5 . .
N1 C15 H15C 109.5 . .
H15A C15 H15C 109.5 . .
H15B C15 H15C 109.5 . .
N1 C16 H16A 109.5 . .
N1 C16 H16B 109.5 . .
H16A C16 H16B 109.5 . .
N1 C16 H16C 109.5 . .
H16A C16 H16C 109.5 . .
H16B C16 H16C 109.5 . .
O8 C17 N2 120.1(5) . .
O8 C17 C18 120.7(5) . .
N2 C17 C18 119.1(5) . .
C17 C18 H18A 109.5 . .
C17 C18 H18B 109.5 . .
H18A C18 H18B 109.5 . .
C17 C18 H18C 109.5 . .
H18A C18 H18C 109.5 . .
H18B C18 H18C 109.5 . .
N2 C19 H19A 109.5 . .
N2 C19 H19B 109.5 . .
H19A C19 H19B 109.5 . .
N2 C19 H19C 109.5 . .
H19A C19 H19C 109.5 . .
H19B C19 H19C 109.5 . .
N2 C20 H20A 109.5 . .
N2 C20 H20B 109.5 . .
H20A C20 H20B 109.5 . .
N2 C20 H20C 109.5 . .
H20A C20 H20C 109.5 . .
H20B C20 H20C 109.5 . .
C22 C21 H21A 109.5 . .
C22 C21 H21B 109.5 . .
H21A C21 H21B 109.5 . .
C22 C21 H21C 109.5 . .
H21A C21 H21C 109.5 . .
H21B C21 H21C 109.5 . .
O10 C22 N3 121.3(7) . .
O10 C22 C21 122.5(8) . .
N3 C22 C21 116.3(6) . .
N3 C23 H23A 109.5 . .
N3 C23 H23B 109.5 . .
H23A C23 H23B 109.5 . .
N3 C23 H23C 109.5 . .
H23A C23 H23C 109.5 . .
H23B C23 H23C 109.5 . .
N3 C24 H24A 109.5 . .
N3 C24 H24B 109.5 . .
H24A C24 H24B 109.5 . .
N3 C24 H24C 109.5 . .
H24A C24 H24C 109.5 . .
H24B C24 H24C 109.5 . .
O1 La1 O8 95.36(13) . .
O1 La1 O7 75.98(12) . .
O8 La1 O7 78.14(13) . .
O1 La1 O3 143.36(11) . .
O8 La1 O3 103.36(13) . .
O7 La1 O3 77.44(12) . .
O1 La1 O9 145.15(11) . .
O8 La1 O9 77.90(11) . .
O7 La1 O9 133.79(11) . .
O3 La1 O9 70.54(10) . .
O1 La1 O5 75.70(10) . .
O8 La1 O5 83.68(11) . .
O7 La1 O5 144.52(11) . .
O3 La1 O5 136.91(10) . .
O9 La1 O5 69.61(9) . .
O1 La1 O6 79.43(12) . 2_755
O8 La1 O6 161.25(12) . 2_755
O7 La1 O6 83.12(11) . 2_755
O3 La1 O6 72.73(12) . 2_755
O9 La1 O6 116.47(10) . 2_755
O5 La1 O6 111.97(9) . 2_755
O1 La1 O5 81.81(10) . 2_755
O8 La1 O5 148.18(11) . 2_755
O7 La1 O5 130.65(11) . 2_755
O3 La1 O5 97.11(11) . 2_755
O9 La1 O5 86.46(9) . 2_755
O5 La1 O5 64.84(9) . 2_755
O6 La1 O5 49.46(9) 2_755 2_755
O1 La1 C9 80.98(11) . 2_755
O8 La1 C9 172.53(12) . 2_755
O7 La1 C9 107.05(12) . 2_755
O3 La1 C9 83.22(11) . 2_755
O9 La1 C9 101.35(10) . 2_755
O5 La1 C9 89.09(9) . 2_755
O6 La1 C9 24.44(10) 2_755 2_755
O5 La1 C9 25.09(9) 2_755 2_755
C13 N1 C15 128.0(8) . .
C13 N1 C16 111.7(6) . .
C15 N1 C16 120.1(7) . .
C17 N2 C20 120.5(5) . .
C17 N2 C19 122.9(5) . .
C20 N2 C19 116.5(5) . .
C22 N3 C24 117.9(6) . .
C22 N3 C23 125.5(6) . .
C24 N3 C23 116.4(6) . .
C1 O1 La1 161.1(3) . .
C5 O3 La1 135.0(3) . .
C9 O5 La1 147.9(2) . .
C9 O5 La1 93.0(2) . 2_755
La1 O5 La1 115.16(9) . 2_755
C9 O6 La1 94.2(2) . 2_755
C13 O7 La1 151.9(4) . .
C17 O8 La1 164.1(4) . .
La1 O9 H9A 98.3 . .
La1 O9 H9B 131.5 . .
H9A O9 H9B 121.4 . .

loop_
_geom_bond_atom_site_label_1
_geom_bond_atom_site_label_2
_geom_bond_distance
_geom_bond_site_symmetry_2
C1 O2 1.241(5) .
C1 O1 1.262(5) .
C1 C2 1.5126(19) .
C2 C3 1.371(6) .
C2 C4 1.414(6) .
C3 C4 1.398(6) 2_765
C3 Cl1 1.723(4) .
C4 C3 1.398(6) 2_765
C4 Cl2 1.714(5) .
C5 O4 1.229(6) .
C5 O3 1.258(5) .
C5 C6 1.524(6) .
C6 C8 1.399(6) 2_856
C6 C7 1.404(6) .
C7 C8 1.386(6) .
C7 Cl3 1.729(4) .
C8 C6 1.399(6) 2_856
C8 Cl4 1.717(4) .
C9 O6 1.245(5) .
C9 O5 1.275(5) .
C9 C10 1.509(5) .
C9 La1 3.002(4) 2_755
C10 C11 1.393(5) .
C10 C12 1.396(5) .
C11 C12 1.392(5) 2_655
C11 Cl5 1.719(4) .
C12 C11 1.392(5) 2_655
C12 Cl6 1.718(4) .
C13 N1 1.253(8) .
C13 O7 1.278(7) .
C13 C14 1.542(10) .
C14 H14A 0.9800 .
C14 H14B 0.9800 .
C14 H14C 0.9800 .
C15 N1 1.434(9) .
C15 H15A 0.9800 .
C15 H15B 0.9800 .
C15 H15C 0.9800 .
C16 N1 1.547(11) .
C16 H16A 0.9800 .
C16 H16B 0.9800 .
C16 H16C 0.9800 .
C17 O8 1.254(6) .
C17 N2 1.321(7) .
C17 C18 1.499(8) .
C18 H18A 0.9800 .
C18 H18B 0.9800 .
C18 H18C 0.9800 .
C19 N2 1.468(7) .
C19 H19A 0.9800 .
C19 H19B 0.9800 .
C19 H19C 0.9800 .
C20 N2 1.450(8) .
C20 H20A 0.9800 .
C20 H20B 0.9800 .
C20 H20C 0.9800 .
C21 C22 1.463(10) .
C21 H21A 0.9800 .
C21 H21B 0.9800 .
C21 H21C 0.9800 .
C22 O10 1.224(8) .
C22 N3 1.348(10) .
C23 N3 1.471(8) .
C23 H23A 0.9800 .
C23 H23B 0.9800 .
C23 H23C 0.9800 .
C24 N3 1.457(8) .
C24 H24A 0.9800 .
C24 H24B 0.9800 .
C24 H24C 0.9800 .
La1 O1 2.391(3) .
La1 O8 2.424(3) .
La1 O7 2.452(3) .
La1 O3 2.490(3) .
La1 O9 2.516(3) .
La1 O5 2.598(3) .
La1 O6 2.641(3) 2_755
La1 O5 2.651(3) 2_755
La1 C9 3.002(4) 2_755
O5 La1 2.651(3) 2_755
O6 La1 2.641(3) 2_755
O9 H9A 0.8200 .
O9 H9B 0.8200 .

loop_
_geom_torsion_atom_site_label_1
_geom_torsion_atom_site_label_2
_geom_torsion_atom_site_label_3
_geom_torsion_atom_site_label_4
_geom_torsion
_geom_torsion_site_symmetry_1
_geom_torsion_site_symmetry_4
O2 C1 C2 C3 -81.0(5) . .
O1 C1 C2 C3 98.4(5) . .
O2 C1 C2 C4 95.9(5) . .
O1 C1 C2 C4 -84.7(5) . .
C4 C2 C3 C4 0.0(7) . 2_765
C1 C2 C3 C4 176.9(4) . 2_765
C4 C2 C3 Cl1 -179.7(3) . .
C1 C2 C3 Cl1 -2.9(5) . .
C3 C2 C4 C3 0.0(7) . 2_765
C1 C2 C4 C3 -176.9(4) . 2_765
C3 C2 C4 Cl2 -179.9(3) . .
C1 C2 C4 Cl2 3.2(5) . .
O4 C5 C6 C8 75.7(5) . 2_856
O3 C5 C6 C8 -101.7(5) . 2_856
O4 C5 C6 C7 -104.6(5) . .
O3 C5 C6 C7 78.0(5) . .
C8 C6 C7 C8 0.8(6) 2_856 .
C5 C6 C7 C8 -178.9(4) . .
C8 C6 C7 Cl3 -178.0(3) 2_856 .
C5 C6 C7 Cl3 2.3(5) . .
C6 C7 C8 C6 -0.9(7) . 2_856
Cl3 C7 C8 C6 178.0(3) . 2_856
C6 C7 C8 Cl4 178.1(3) . .
Cl3 C7 C8 Cl4 -3.1(5) . .
O6 C9 C10 C11 77.6(5) . .
O5 C9 C10 C11 -104.7(4) . .
O6 C9 C10 C12 -100.5(5) . .
O5 C9 C10 C12 77.2(5) . .
C12 C10 C11 C12 -3.3(6) . 2_655
C9 C10 C11 C12 178.6(4) . 2_655
C12 C10 C11 Cl5 175.5(3) . .
C9 C10 C11 Cl5 -2.6(5) . .
C11 C10 C12 C11 3.3(6) . 2_655
C9 C10 C12 C11 -178.6(4) . 2_655
C11 C10 C12 Cl6 -176.9(3) . .
C9 C10 C12 Cl6 1.3(5) . .
O7 C13 N1 C15 175.6(7) . .
C14 C13 N1 C15 -4.0(10) . .
O7 C13 N1 C16 0.5(9) . .
C14 C13 N1 C16 -179.2(6) . .
O8 C17 N2 C20 -0.3(8) . .
C18 C17 N2 C20 176.8(5) . .
O8 C17 N2 C19 177.7(6) . .
C18 C17 N2 C19 -5.2(9) . .
O10 C22 N3 C24 2.1(11) . .
C21 C22 N3 C24 -179.1(7) . .
O10 C22 N3 C23 177.6(7) . .
C21 C22 N3 C23 -3.6(10) . .
O2 C1 O1 La1 98.0(9) . .
C2 C1 O1 La1 -81.4(10) . .
O4 C5 O3 La1 -28.6(8) . .
C6 C5 O3 La1 148.4(3) . .
O6 C9 O5 La1 -146.3(4) . .
C10 C9 O5 La1 36.1(6) . .
La1 C9 O5 La1 -152.4(5) 2_755 .
O6 C9 O5 La1 6.1(4) . 2_755
C10 C9 O5 La1 -171.5(3) . 2_755
O5 C9 O6 La1 -6.1(4) . 2_755
C10 C9 O6 La1 171.4(3) . 2_755
N1 C13 O7 La1 173.0(5) . .
C14 C13 O7 La1 -7.4(11) . .
N2 C17 O8 La1 -110.5(12) . .
C18 C17 O8 La1 72.4(14) . .
